data_4100040
loop_
_publ_author_name
'Yamashita, Makoto'
'Yamamoto, Yohsuke'
'Akiba, Kin-ya'
'Hashizume, Daisuke'
'Iwasaki, Fujiko'
'Takagi, Nozomi'
'Nagase, Shigeru'

_publ_section_title
;
 Syntheses and Structures of Hypervalent Pentacoordinate Carbon and Boron
 Compounds Bearing an Anthracene Skeleton -- Elucidation of Hypervalent
 Interaction Based on X-ray Analysis and DFT Calculation
;
_journal_coden_ASTM JACSAT
_journal_issue 12
_journal_name_full 'Journal of the American Chemical Society'
_journal_page_first 4354
_journal_page_last 4371
_journal_paper_doi 10.1021/ja0438011
_journal_volume 127
_journal_year 2005
_chemical_formula_sum 'C29 H31 F6 K O8'
_chemical_formula_weight 660.64
_space_group_IT_number 61
_symmetry_cell_setting orthorhombic
_symmetry_space_group_name_Hall '-P 2ac 2ab'
_symmetry_space_group_name_H-M 'P b c a'
_cell_angle_alpha 90.00
_cell_angle_beta 90.00
_cell_angle_gamma 90.00
_cell_formula_units_Z 8
_cell_length_a 13.9100(3)
_cell_length_b 19.2280(5)
_cell_length_c 23.5150(7)
_cell_measurement_temperature 150(2)
_cell_volume 6289.4(3)
_cod_depositor_comments
;
 Updated bibliographic information.

 Antanas Vaitkus,
 2019-10-01
;
_cod_original_sg_symbol_H-M 'P 21/c'
_cod_database_code 4100040

loop_
_symmetry_equiv_pos_as_xyz
'x, y, z'
'-x+1/2, -y, z+1/2'
'x+1/2, -y+1/2, -z'
'-x, y+1/2, -z+1/2'
'-x, -y, -z'
'x-1/2, y, -z-1/2'
'-x-1/2, y-1/2, z'
'x, -y-1/2, z-1/2'

loop_
_atom_site_label
_atom_site_type_symbol
_atom_site_fract_x
_atom_site_fract_y
_atom_site_fract_z
_atom_site_U_iso_or_equiv
_atom_site_adp_type
_atom_site_occupancy
_atom_site_symmetry_multiplicity
_atom_site_calc_flag
_atom_site_refinement_flags
_atom_site_disorder_assembly
_atom_site_disorder_group
C1 C 0.3606(3) 0.0607(2) 0.60360(16) 0.0661(9) Uani 1 1 d . . .
C2 C 0.3720(3) 0.0148(2) 0.56073(19) 0.0790(11) Uani 1 1 d . . .
H1 H 0.3706 -0.0341 0.5666 0.095 Uiso 1 1 calc R . .
C3 C 0.3864(4) 0.0451(3) 0.50570(19) 0.0843(13) Uani 1 1 d . . .
H2 H 0.3961 0.0150 0.4742 0.101 Uiso 1 1 calc R . .
C4 C 0.3868(3) 0.1137(3) 0.49664(17) 0.0767(11) Uani 1 1 d . . .
H3 H 0.3959 0.1304 0.4590 0.092 Uiso 1 1 calc R . .
C5 C 0.3658(3) 0.3483(2) 0.58830(18) 0.0711(10) Uani 1 1 d . . .
H4 H 0.3725 0.3712 0.5527 0.085 Uiso 1 1 calc R . .
C6 C 0.3578(3) 0.3863(2) 0.63740(19) 0.0735(11) Uani 1 1 d . . .
H5 H 0.3598 0.4356 0.6349 0.088 Uiso 1 1 calc R . .
C7 C 0.3471(3) 0.3560(2) 0.69035(17) 0.0692(10) Uani 1 1 d . . .
H6 H 0.3419 0.3853 0.7227 0.083 Uiso 1 1 calc R . .
C8 C 0.3436(3) 0.2841(2) 0.69806(17) 0.0647(9) Uani 1 1 d . . .
C9 C 0.3511(2) 0.16882(19) 0.64649(14) 0.0545(8) Uani 1 1 d . A .
C10 C 0.3739(3) 0.2350(2) 0.54055(16) 0.0648(9) Uani 1 1 d . . .
H7 H 0.3808 0.2583 0.5052 0.078 Uiso 1 1 calc R . .
C11 C 0.3617(2) 0.1324(2) 0.59581(15) 0.0565(8) Uani 1 1 d . . .
C12 C 0.3740(2) 0.1627(2) 0.54155(15) 0.0615(9) Uani 1 1 d . . .
C13 C 0.3640(2) 0.2746(2) 0.59090(16) 0.0583(8) Uani 1 1 d . . .
C14 C 0.3526(2) 0.24125(18) 0.64618(15) 0.0544(8) Uani 1 1 d . . .
C15 C 0.3390(3) 0.1118(2) 0.69211(17) 0.0691(10) Uani 1 1 d . . .
O1 O 0.3463(2) 0.04595(14) 0.66068(12) 0.0741(8) Uani 1 1 d . A .
O2 O 0.3329(3) 0.25326(16) 0.74491(13) 0.0924(10) Uani 1 1 d . A .
C16 C 0.4080(5) 0.1034(4) 0.7383(3) 0.0530(15) Uiso 0.50 1 d P A 1
C17 C 0.2383(5) 0.1097(3) 0.7195(3) 0.115(2) Uani 1 1 d . A .
F1 F 0.3685(4) 0.1279(4) 0.7909(3) 0.1103(18) Uiso 0.50 1 d P A 1
F2 F 0.4870(5) 0.1446(4) 0.7341(3) 0.118(2) Uiso 0.50 1 d P A 1
F3 F 0.4105(4) 0.0372(3) 0.7590(2) 0.0826(16) Uiso 0.50 1 d P A 1
F4 F 0.2600(4) 0.1293(3) 0.7814(3) 0.0987(15) Uiso 0.50 1 d P A 2
F5 F 0.2027(5) 0.0477(4) 0.7305(3) 0.095(2) Uiso 0.50 1 d P A 2
F6 F 0.1801(4) 0.1503(3) 0.7049(3) 0.0846(14) Uiso 0.50 1 d P A 2
F7 F 0.4471(4) 0.1573(3) 0.7668(3) 0.0962(15) Uiso 0.50 1 d P A 2
F8 F 0.5121(4) 0.0997(3) 0.6974(2) 0.0881(14) Uiso 0.50 1 d P A 2
F9 F 0.4476(5) 0.0495(3) 0.7561(3) 0.0862(17) Uiso 0.50 1 d P A 2
F10 F 0.2307(6) 0.0480(4) 0.7447(4) 0.109(3) Uiso 0.50 1 d P A 1
F11 F 0.1718(4) 0.0949(3) 0.6671(3) 0.1045(16) Uiso 0.50 1 d P A 1
F12 F 0.1982(5) 0.1621(4) 0.7370(3) 0.1037(18) Uiso 0.50 1 d P A 1
K1 K 0.35788(5) 0.25119(4) 0.85317(3) 0.0607(3) Uani 1 1 d . . .
C18 C 0.4553(4) 0.0948(3) 0.9273(3) 0.1017(16) Uani 1 1 d . . .
H8 H 0.4595 0.0773 0.8878 0.122 Uiso 1 1 calc R A .
H9 H 0.4575 0.0546 0.9536 0.122 Uiso 1 1 calc R . .
C19 C 0.5363(4) 0.1423(3) 0.9392(2) 0.1058(18) Uani 1 1 d . A .
H10 H 0.5316 0.1599 0.9787 0.127 Uiso 1 1 calc R . .
H11 H 0.5979 0.1169 0.9353 0.127 Uiso 1 1 calc R . .
O3 O 0.5343(2) 0.19948(19) 0.90014(14) 0.0911(10) Uani 1 1 d . A .
C20 C 0.6087(4) 0.2463(3) 0.9082(3) 0.1044(18) Uani 1 1 d . . .
H12 H 0.6708 0.2213 0.9089 0.125 Uiso 1 1 calc R A .
H13 H 0.6006 0.2703 0.9452 0.125 Uiso 1 1 calc R . .
C21 C 0.6088(3) 0.2976(3) 0.8620(3) 0.1038(18) Uani 1 1 d . A .
H14 H 0.6673 0.3268 0.8643 0.125 Uiso 1 1 calc R . .
H15 H 0.6087 0.2736 0.8248 0.125 Uiso 1 1 calc R . .
O4 O 0.5237(2) 0.34096(17) 0.86708(12) 0.0837(9) Uani 1 1 d . A .
C22 C 0.5150(4) 0.3893(3) 0.8225(2) 0.0916(14) Uani 1 1 d . A .
H16 H 0.5044 0.3647 0.7860 0.110 Uiso 1 1 calc R . .
H17 H 0.5745 0.4172 0.8193 0.110 Uiso 1 1 calc R . .
C23 C 0.4322(4) 0.4348(2) 0.8355(2) 0.0883(13) Uani 1 1 d . . .
H18 H 0.4415 0.4577 0.8728 0.106 Uiso 1 1 calc R A .
H19 H 0.4259 0.4714 0.8061 0.106 Uiso 1 1 calc R . .
O5 O 0.3477(2) 0.39251(15) 0.83659(13) 0.0783(8) Uani 1 1 d . A .
C24 C 0.2618(4) 0.4288(3) 0.8454(2) 0.0976(15) Uani 1 1 d . . .
H20 H 0.2605 0.4713 0.8216 0.117 Uiso 1 1 calc R A .
H21 H 0.2562 0.4428 0.8857 0.117 Uiso 1 1 calc R . .
C25 C 0.1818(4) 0.3829(3) 0.8299(2) 0.0999(16) Uani 1 1 d . A .
H22 H 0.1203 0.4085 0.8327 0.120 Uiso 1 1 calc R . .
H23 H 0.1897 0.3669 0.7901 0.120 Uiso 1 1 calc R . .
O6 O 0.1802(2) 0.32461(18) 0.86706(13) 0.0841(9) Uani 1 1 d . A .
C26 C 0.1094(3) 0.2748(3) 0.8530(2) 0.1012(17) Uani 1 1 d . A .
H24 H 0.1245 0.2534 0.8158 0.121 Uiso 1 1 calc R . .
H25 H 0.0457 0.2976 0.8502 0.121 Uiso 1 1 calc R . .
C27 C 0.1073(3) 0.2206(4) 0.8980(3) 0.1094(19) Uani 1 1 d . . .
H26 H 0.0991 0.2425 0.9358 0.131 Uiso 1 1 calc R A .
H27 H 0.0526 0.1886 0.8915 0.131 Uiso 1 1 calc R . .
O7 O 0.1957(2) 0.18290(18) 0.89621(13) 0.0889(9) Uani 1 1 d . A .
C28 C 0.2001(4) 0.1327(3) 0.9379(3) 0.1073(18) Uani 1 1 d . . .
H28 H 0.1419 0.1032 0.9363 0.129 Uiso 1 1 calc R A .
H29 H 0.2029 0.1550 0.9758 0.129 Uiso 1 1 calc R . .
C29 C 0.2860(5) 0.0899(3) 0.9290(3) 0.1061(18) Uani 1 1 d . A .
H30 H 0.2872 0.0516 0.9572 0.127 Uiso 1 1 calc R . .
H31 H 0.2841 0.0690 0.8905 0.127 Uiso 1 1 calc R . .
O8 O 0.3706(2) 0.13134(17) 0.93484(14) 0.0848(9) Uani 1 1 d . A .
C30 C 0.4542(9) 0.1088(6) 0.7283(5) 0.082(2) Uiso 0.50 1 d P A 2

loop_
_atom_site_aniso_label
_atom_site_aniso_U_11
_atom_site_aniso_U_22
_atom_site_aniso_U_33
_atom_site_aniso_U_23
_atom_site_aniso_U_13
_atom_site_aniso_U_12
C1 0.079(2) 0.066(2) 0.053(2) -0.0042(17) -0.0034(16) 0.0042(17)
C2 0.111(3) 0.065(3) 0.061(2) -0.007(2) -0.004(2) 0.003(2)
C3 0.124(4) 0.072(3) 0.057(2) -0.012(2) 0.002(2) -0.003(2)
C4 0.102(3) 0.084(3) 0.044(2) -0.0027(19) 0.0026(18) -0.005(2)
C5 0.096(3) 0.056(2) 0.061(2) 0.0062(18) 0.0056(18) -0.0061(19)
C6 0.090(3) 0.055(2) 0.076(3) -0.0022(19) 0.0032(19) -0.0067(18)
C7 0.087(2) 0.060(2) 0.061(2) -0.0091(18) -0.0020(17) 0.0045(18)
C8 0.076(2) 0.064(3) 0.054(2) -0.0010(17) -0.0012(15) 0.0014(16)
C9 0.0579(16) 0.062(2) 0.0441(16) 0.0018(15) -0.0014(12) 0.0013(13)
C10 0.074(2) 0.072(3) 0.0480(19) 0.0008(17) 0.0031(15) -0.0088(17)
C11 0.0583(16) 0.062(2) 0.0488(19) -0.0035(15) -0.0018(13) 0.0014(14)
C12 0.0664(19) 0.068(3) 0.0506(19) -0.0020(17) 0.0007(14) -0.0035(16)
C13 0.0567(17) 0.062(2) 0.056(2) 0.0026(16) 0.0004(14) -0.0015(14)
C14 0.0525(16) 0.056(2) 0.0544(19) -0.0030(15) -0.0003(12) 0.0039(13)
C15 0.092(2) 0.060(2) 0.055(2) 0.0014(17) 0.0006(17) 0.0101(18)
O1 0.114(2) 0.0567(16) 0.0515(15) -0.0026(12) -0.0007(13) 0.0061(13)
O2 0.157(3) 0.069(2) 0.0508(16) -0.0027(14) 0.0092(16) 0.0034(19)
C17 0.172(5) 0.061(3) 0.111(4) 0.016(3) 0.073(4) -0.006(3)
K1 0.0665(4) 0.0602(5) 0.0555(4) -0.0021(4) 0.0033(3) -0.0032(3)
C18 0.127(4) 0.087(4) 0.091(4) 0.003(3) -0.001(3) 0.028(3)
C19 0.097(3) 0.130(5) 0.090(4) 0.022(3) -0.001(3) 0.048(3)
O3 0.0715(17) 0.117(3) 0.085(2) 0.0003(19) 0.0004(14) 0.0122(17)
C20 0.066(2) 0.149(6) 0.098(4) -0.004(4) 0.001(2) 0.007(3)
C21 0.061(2) 0.132(5) 0.118(5) -0.017(4) 0.022(2) -0.010(2)
O4 0.0831(18) 0.095(2) 0.0727(19) -0.0068(16) 0.0130(13) -0.0205(16)
C22 0.106(3) 0.096(4) 0.073(3) -0.002(3) 0.019(2) -0.034(3)
C23 0.134(4) 0.065(3) 0.065(3) 0.005(2) 0.000(3) -0.033(3)
O5 0.103(2) 0.0589(17) 0.0730(19) -0.0051(14) 0.0070(14) -0.0022(14)
C24 0.125(4) 0.077(3) 0.091(3) 0.008(3) 0.005(3) 0.017(3)
C25 0.083(3) 0.120(4) 0.096(4) 0.032(3) 0.000(3) 0.028(3)
O6 0.0687(15) 0.102(2) 0.082(2) 0.0005(18) 0.0026(13) 0.0098(15)
C26 0.062(2) 0.143(5) 0.099(4) 0.007(3) -0.004(2) -0.001(3)
C27 0.061(2) 0.146(5) 0.121(5) 0.011(4) 0.007(2) -0.022(3)
O7 0.0895(19) 0.098(2) 0.079(2) 0.0075(18) 0.0052(15) -0.0331(16)
C28 0.117(4) 0.097(4) 0.107(4) 0.020(3) 0.008(3) -0.039(3)
C29 0.162(5) 0.062(3) 0.095(4) 0.005(3) -0.009(3) -0.036(3)
O8 0.115(2) 0.0680(19) 0.0716(19) -0.0023(15) 0.0063(15) 0.0024(16)
